data_1515499
loop_
_publ_author_name
'Li, Bi-Jie'
'Shi, Zhang-Jie'

_publ_section_title
;
 Ir-catalyzed highly selective addition of pyridyl C--H bonds to aldehydes
 promoted by triethylsilane
;
_journal_issue 3
_journal_name_full 'Chemical Science'
_journal_page_first 488
_journal_paper_doi 10.1039/c0sc00419g
_journal_volume 2
_journal_year 2011
_chemical_formula_moiety 'C25 H18 Br N O2'
_chemical_formula_sum 'C25 H18 Br N O2'
_chemical_formula_weight 444.31
_chemical_name_systematic
;
?
;
_space_group_IT_number 14
_symmetry_cell_setting monoclinic
_symmetry_space_group_name_Hall '-P 2ybc'
_symmetry_space_group_name_H-M 'P 1 21/c 1'
_atom_sites_solution_hydrogens geom
_atom_sites_solution_primary direct
_atom_sites_solution_secondary difmap
_audit_creation_method SHELXL-97
_cell_angle_alpha 90.00
_cell_angle_beta 95.378(3)
_cell_angle_gamma 90.00
_cell_formula_units_Z 4
_cell_length_a 6.1156(12)
_cell_length_b 21.353(4)
_cell_length_c 15.092(3)
_cell_measurement_reflns_used 581
_cell_measurement_temperature 173(2)
_cell_measurement_theta_max 27.48
_cell_measurement_theta_min 2.17
_cell_volume 1962.1(7)
_computing_cell_refinement 'CrystalClear (Rigaku Inc., 2007)'
_computing_data_collection 'CrystalClear (Rigaku Inc., 2007)'
_computing_data_reduction 'CrystalClear (Rigaku Inc., 2007)'
_computing_molecular_graphics 'XP in Siemens SHELXTL (Sheldrick, 1994)'
_computing_publication_material 'SHELX97 (Sheldrick, 1997)'
_computing_structure_refinement 'SHELXL-97 (Sheldrick, 1997)'
_computing_structure_solution 'SHELXS-97 (Sheldrick, 1990)'
_diffrn_ambient_temperature 173(2)
_diffrn_measured_fraction_theta_full 0.997
_diffrn_measured_fraction_theta_max 0.997
_diffrn_measurement_device_type 'Saturn724+ CCD'
_diffrn_measurement_method '\w scans at fixed \c = 45\%'
_diffrn_radiation_monochromator graphite
_diffrn_radiation_source 'sealed tube'
_diffrn_radiation_type MoK\a
_diffrn_radiation_wavelength 0.71073
_diffrn_reflns_av_R_equivalents 0.0443
_diffrn_reflns_av_sigmaI/netI 0.0401
_diffrn_reflns_limit_h_max 7
_diffrn_reflns_limit_h_min -7
_diffrn_reflns_limit_k_max 27
_diffrn_reflns_limit_k_min -24
_diffrn_reflns_limit_l_max 19
_diffrn_reflns_limit_l_min -13
_diffrn_reflns_number 17238
_diffrn_reflns_theta_full 27.49
_diffrn_reflns_theta_max 27.49
_diffrn_reflns_theta_min 2.87
_exptl_absorpt_coefficient_mu 2.117
_exptl_absorpt_correction_T_max 0.8162
_exptl_absorpt_correction_T_min 0.6417
_exptl_absorpt_correction_type numerical
_exptl_absorpt_process_details 'CrystalClear (Rigaku Inc., 2007)'
_exptl_crystal_colour colorless
_exptl_crystal_density_diffrn 1.504
_exptl_crystal_density_method 'not measured'
_exptl_crystal_description needle
_exptl_crystal_F_000 904
_exptl_crystal_size_max 0.23
_exptl_crystal_size_mid 0.10
_exptl_crystal_size_min 0.10
_refine_diff_density_max 0.638
_refine_diff_density_min -0.530
_refine_diff_density_rms 0.068
_refine_ls_extinction_method none
_refine_ls_goodness_of_fit_ref 1.198
_refine_ls_hydrogen_treatment constr
_refine_ls_matrix_type full
_refine_ls_number_parameters 262
_refine_ls_number_reflns 4477
_refine_ls_number_restraints 0
_refine_ls_restrained_S_all 1.198
_refine_ls_R_factor_all 0.0631
_refine_ls_R_factor_gt 0.0565
_refine_ls_shift/su_max 0.001
_refine_ls_shift/su_mean 0.000
_refine_ls_structure_factor_coef Fsqd
_refine_ls_weighting_details 'calc w=1/[\s^2^(Fo^2^)+(0.0312P)^2^+2.0904P] where P=(Fo^2^+2Fc^2^)/3'
_refine_ls_weighting_scheme calc
_refine_ls_wR_factor_gt 0.1094
_refine_ls_wR_factor_ref 0.1126
_reflns_number_gt 4106
_reflns_number_total 4477
_reflns_threshold_expression >2sigma(I)
_cod_data_source_file c0sc00419g.txt
_cod_data_source_block SW040-LBJ
_cod_original_sg_symbol_H-M P2(1)/c
_cod_database_code 1515499

loop_
_symmetry_equiv_pos_as_xyz
'x, y, z'
'-x, y+1/2, -z+1/2'
'-x, -y, -z'
'x, -y-1/2, z-1/2'

loop_
_atom_site_label
_atom_site_type_symbol
_atom_site_fract_x
_atom_site_fract_y
_atom_site_fract_z
_atom_site_U_iso_or_equiv
_atom_site_adp_type
_atom_site_occupancy
_atom_site_symmetry_multiplicity
_atom_site_calc_flag
_atom_site_refinement_flags
Br1 Br 0.08612(6) 0.537626(16) 0.85082(2) 0.03981(12) Uani 1 1 d .
O1 O -0.2765(3) 0.83698(9) 0.84354(14) 0.0288(5) Uani 1 1 d .
O2 O -0.6066(4) 0.79242(10) 0.80472(16) 0.0366(5) Uani 1 1 d .
N1 N 0.1674(4) 0.98034(13) 0.88777(19) 0.0331(6) Uani 1 1 d .
C1 C -0.2005(5) 1.11994(14) 0.9071(2) 0.0297(7) Uani 1 1 d .
C2 C -0.3882(5) 1.13280(16) 0.9498(2) 0.0338(7) Uani 1 1 d .
H2A H -0.4666 1.0996 0.9743 0.041 Uiso 1 1 calc R
C3 C -0.4608(6) 1.19430(17) 0.9567(2) 0.0432(9) Uani 1 1 d .
H3A H -0.5901 1.2023 0.9851 0.052 Uiso 1 1 calc R
C4 C -0.3492(7) 1.24377(18) 0.9231(3) 0.0488(10) Uani 1 1 d .
H4A H -0.4007 1.2855 0.9277 0.059 Uiso 1 1 calc R
C5 C -0.1570(7) 1.23085(17) 0.8819(3) 0.0463(9) Uani 1 1 d .
H5A H -0.0761 1.2642 0.8592 0.056 Uiso 1 1 calc R
C6 C -0.0851(6) 1.16975(16) 0.8743(2) 0.0366(7) Uani 1 1 d .
H6A H 0.0448 1.1617 0.8462 0.044 Uiso 1 1 calc R
C7 C -0.1310(5) 1.05430(14) 0.89422(19) 0.0271(6) Uani 1 1 d .
C8 C 0.0906(5) 1.03781(15) 0.9009(2) 0.0318(7) Uani 1 1 d .
H8A H 0.1950 1.0699 0.9160 0.038 Uiso 1 1 calc R
C9 C 0.0185(5) 0.93572(15) 0.8650(2) 0.0297(7) Uani 1 1 d .
H9A H 0.0693 0.8945 0.8553 0.036 Uiso 1 1 calc R
C10 C -0.2067(5) 0.94674(14) 0.85504(19) 0.0244(6) Uani 1 1 d .
C11 C -0.2803(5) 1.00642(14) 0.87105(19) 0.0266(6) Uani 1 1 d .
H11A H -0.4335 1.0149 0.8663 0.032 Uiso 1 1 calc R
C12 C -0.3689(5) 0.89780(13) 0.8178(2) 0.0258(6) Uani 1 1 d .
H12A H -0.5127 0.9036 0.8433 0.031 Uiso 1 1 calc R
C13 C -0.4012(5) 0.90183(14) 0.7169(2) 0.0266(6) Uani 1 1 d .
C14 C -0.2363(5) 0.88141(15) 0.6660(2) 0.0332(7) Uani 1 1 d .
H14A H -0.1055 0.8635 0.6942 0.040 Uiso 1 1 calc R
C15 C -0.2638(6) 0.88725(16) 0.5740(2) 0.0395(8) Uani 1 1 d .
H15A H -0.1522 0.8728 0.5393 0.047 Uiso 1 1 calc R
C16 C -0.4522(6) 0.91386(16) 0.5328(2) 0.0390(8) Uani 1 1 d .
H16A H -0.4693 0.9182 0.4699 0.047 Uiso 1 1 calc R
C17 C -0.6160(6) 0.93413(16) 0.5830(2) 0.0385(8) Uani 1 1 d .
H17A H -0.7461 0.9522 0.5546 0.046 Uiso 1 1 calc R
C18 C -0.5911(5) 0.92815(15) 0.6749(2) 0.0325(7) Uani 1 1 d .
H18A H -0.7042 0.9421 0.7092 0.039 Uiso 1 1 calc R
C19 C -0.4124(5) 0.78743(15) 0.8254(2) 0.0296(7) Uani 1 1 d .
C20 C -0.2898(5) 0.72736(14) 0.8346(2) 0.0287(6) Uani 1 1 d .
C21 C -0.0728(5) 0.72463(15) 0.8728(2) 0.0334(7) Uani 1 1 d .
H21A H -0.0011 0.7617 0.8949 0.040 Uiso 1 1 calc R
C22 C 0.0376(5) 0.66808(15) 0.8783(2) 0.0339(7) Uani 1 1 d .
H22A H 0.1844 0.6659 0.9050 0.041 Uiso 1 1 calc R
C23 C -0.0681(5) 0.61471(15) 0.8447(2) 0.0304(7) Uani 1 1 d .
C24 C -0.2837(5) 0.61645(15) 0.8059(2) 0.0326(7) Uani 1 1 d .
H24A H -0.3538 0.5794 0.7830 0.039 Uiso 1 1 calc R
C25 C -0.3939(5) 0.67283(15) 0.8015(2) 0.0312(7) Uani 1 1 d .
H25A H -0.5415 0.6746 0.7757 0.037 Uiso 1 1 calc R

loop_
_atom_site_aniso_label
_atom_site_aniso_U_11
_atom_site_aniso_U_22
_atom_site_aniso_U_33
_atom_site_aniso_U_23
_atom_site_aniso_U_13
_atom_site_aniso_U_12
Br1 0.0443(2) 0.0326(2) 0.0415(2) -0.00336(15) -0.00114(15) 0.00685(14)
O1 0.0260(11) 0.0253(11) 0.0346(12) 0.0030(9) 0.0005(9) -0.0009(8)
O2 0.0267(12) 0.0335(13) 0.0493(14) 0.0015(11) 0.0013(10) -0.0017(9)
N1 0.0226(13) 0.0359(15) 0.0406(15) -0.0075(12) 0.0023(11) 0.0010(11)
C1 0.0292(16) 0.0293(16) 0.0294(16) -0.0057(13) -0.0032(12) 0.0005(12)
C2 0.0316(17) 0.0364(18) 0.0330(17) -0.0070(14) 0.0011(13) 0.0024(13)
C3 0.040(2) 0.049(2) 0.0389(19) -0.0132(17) -0.0037(15) 0.0116(17)
C4 0.060(3) 0.037(2) 0.045(2) -0.0048(17) -0.0132(18) 0.0022(18)
C5 0.059(2) 0.0327(19) 0.046(2) -0.0019(16) 0.0000(18) -0.0055(17)
C6 0.0379(18) 0.0343(18) 0.0374(18) -0.0031(14) 0.0031(14) -0.0048(14)
C7 0.0271(15) 0.0291(16) 0.0252(15) -0.0028(12) 0.0031(12) -0.0003(12)
C8 0.0263(16) 0.0327(17) 0.0359(17) -0.0030(14) 0.0007(12) -0.0045(13)
C9 0.0277(15) 0.0288(16) 0.0325(16) -0.0019(13) 0.0024(12) 0.0035(12)
C10 0.0230(14) 0.0283(15) 0.0220(14) -0.0003(11) 0.0034(11) -0.0009(11)
C11 0.0219(14) 0.0305(16) 0.0274(15) 0.0001(12) 0.0027(11) 0.0021(12)
C12 0.0237(14) 0.0251(15) 0.0285(15) -0.0003(12) 0.0019(11) 0.0015(11)
C13 0.0290(15) 0.0227(15) 0.0284(15) -0.0028(12) 0.0046(12) -0.0036(11)
C14 0.0329(17) 0.0336(18) 0.0335(17) -0.0042(14) 0.0049(13) 0.0010(13)
C15 0.045(2) 0.0391(19) 0.0357(18) -0.0074(15) 0.0139(15) -0.0064(16)
C16 0.055(2) 0.0349(19) 0.0272(17) -0.0007(14) 0.0051(15) -0.0071(16)
C17 0.045(2) 0.0383(19) 0.0314(17) 0.0024(15) -0.0018(14) 0.0022(15)
C18 0.0319(17) 0.0330(18) 0.0326(17) -0.0007(14) 0.0037(13) 0.0044(13)
C19 0.0310(16) 0.0289(16) 0.0294(16) 0.0013(13) 0.0054(12) -0.0048(12)
C20 0.0289(15) 0.0267(16) 0.0311(16) 0.0036(13) 0.0069(12) -0.0015(12)
C21 0.0349(17) 0.0291(17) 0.0359(18) -0.0011(14) 0.0011(14) -0.0044(13)
C22 0.0316(17) 0.0354(18) 0.0340(17) 0.0028(14) -0.0003(13) 0.0002(13)
C23 0.0336(17) 0.0312(17) 0.0268(16) 0.0013(13) 0.0052(12) 0.0028(13)
C24 0.0368(17) 0.0290(17) 0.0318(17) -0.0026(13) 0.0028(13) -0.0037(13)
C25 0.0277(16) 0.0340(17) 0.0317(16) 0.0035(13) 0.0012(12) -0.0040(13)

loop_
_atom_type_symbol
_atom_type_description
_atom_type_scat_dispersion_real
_atom_type_scat_dispersion_imag
_atom_type_scat_source
C C 0.0033 0.0016 'International Tables Vol C Tables 4.2.6.8 and 6.1.1.4'
H H 0.0000 0.0000 'International Tables Vol C Tables 4.2.6.8 and 6.1.1.4'
N N 0.0061 0.0033 'International Tables Vol C Tables 4.2.6.8 and 6.1.1.4'
O O 0.0106 0.0060 'International Tables Vol C Tables 4.2.6.8 and 6.1.1.4'
Br Br -0.2901 2.4595 'International Tables Vol C Tables 4.2.6.8 and 6.1.1.4'

loop_
_geom_angle_atom_site_label_1
_geom_angle_atom_site_label_2
_geom_angle_atom_site_label_3
_geom_angle
C19 O1 C12 115.3(2)
C8 N1 C9 116.9(3)
C6 C1 C2 118.7(3)
C6 C1 C7 120.9(3)
C2 C1 C7 120.4(3)
C3 C2 C1 120.1(3)
C3 C2 H2A 120.0
C1 C2 H2A 120.0
C4 C3 C2 121.5(4)
C4 C3 H3A 119.2
C2 C3 H3A 119.2
C3 C4 C5 118.3(4)
C3 C4 H4A 120.8
C5 C4 H4A 120.8
C6 C5 C4 120.4(4)
C6 C5 H5A 119.8
C4 C5 H5A 119.8
C5 C6 C1 120.9(3)
C5 C6 H6A 119.5
C1 C6 H6A 119.5
C11 C7 C8 116.3(3)
C11 C7 C1 122.5(3)
C8 C7 C1 121.2(3)
N1 C8 C7 125.0(3)
N1 C8 H8A 117.5
C7 C8 H8A 117.5
N1 C9 C10 123.3(3)
N1 C9 H9A 118.3
C10 C9 H9A 118.3
C11 C10 C9 118.2(3)
C11 C10 C12 119.3(3)
C9 C10 C12 122.1(3)
C10 C11 C7 120.3(3)
C10 C11 H11A 119.9
C7 C11 H11A 119.9
O1 C12 C10 107.1(2)
O1 C12 C13 109.2(2)
C10 C12 C13 110.6(2)
O1 C12 H12A 110.0
C10 C12 H12A 110.0
C13 C12 H12A 110.0
C18 C13 C14 119.5(3)
C18 C13 C12 120.3(3)
C14 C13 C12 120.1(3)
C15 C14 C13 119.8(3)
C15 C14 H14A 120.1
C13 C14 H14A 120.1
C16 C15 C14 120.4(3)
C16 C15 H15A 119.8
C14 C15 H15A 119.8
C15 C16 C17 119.9(3)
C15 C16 H16A 120.0
C17 C16 H16A 120.0
C16 C17 C18 120.2(3)
C16 C17 H17A 119.9
C18 C17 H17A 119.9
C17 C18 C13 120.2(3)
C17 C18 H18A 119.9
C13 C18 H18A 119.9
O2 C19 O1 123.6(3)
O2 C19 C20 125.3(3)
O1 C19 C20 111.1(3)
C25 C20 C21 119.7(3)
C25 C20 C19 118.5(3)
C21 C20 C19 121.7(3)
C22 C21 C20 120.1(3)
C22 C21 H21A 120.0
C20 C21 H21A 120.0
C21 C22 C23 119.3(3)
C21 C22 H22A 120.4
C23 C22 H22A 120.4
C22 C23 C24 121.6(3)
C22 C23 Br1 119.0(2)
C24 C23 Br1 119.4(2)
C25 C24 C23 118.9(3)
C25 C24 H24A 120.5
C23 C24 H24A 120.5
C24 C25 C20 120.4(3)
C24 C25 H25A 119.8
C20 C25 H25A 119.8

loop_
_geom_bond_atom_site_label_1
_geom_bond_atom_site_label_2
_geom_bond_distance
Br1 C23 1.895(3)
O1 C19 1.357(4)
O1 C12 1.454(3)
O2 C19 1.204(4)
N1 C8 1.335(4)
N1 C9 1.340(4)
C1 C6 1.394(5)
C1 C2 1.395(4)
C1 C7 1.483(4)
C2 C3 1.393(5)
C2 H2A 0.9500
C3 C4 1.380(6)
C3 H3A 0.9500
C4 C5 1.408(6)
C4 H4A 0.9500
C5 C6 1.385(5)
C5 H5A 0.9500
C6 H6A 0.9500
C7 C11 1.393(4)
C7 C8 1.395(4)
C8 H8A 0.9500
C9 C10 1.392(4)
C9 H9A 0.9500
C10 C11 1.381(4)
C10 C12 1.512(4)
C11 H11A 0.9500
C12 C13 1.520(4)
C12 H12A 1.0000
C13 C18 1.389(4)
C13 C14 1.394(4)
C14 C15 1.388(5)
C14 H14A 0.9500
C15 C16 1.380(5)
C15 H15A 0.9500
C16 C17 1.382(5)
C16 H16A 0.9500
C17 C18 1.387(4)
C17 H17A 0.9500
C18 H18A 0.9500
C19 C20 1.486(4)
C20 C25 1.397(4)
C20 C21 1.397(4)
C21 C22 1.382(4)
C21 H21A 0.9500
C22 C23 1.383(4)
C22 H22A 0.9500
C23 C24 1.392(4)
C24 C25 1.378(4)
C24 H24A 0.9500
C25 H25A 0.9500

loop_
_geom_torsion_atom_site_label_1
_geom_torsion_atom_site_label_2
_geom_torsion_atom_site_label_3
_geom_torsion_atom_site_label_4
_geom_torsion
C6 C1 C2 C3 1.9(5)
C7 C1 C2 C3 -175.8(3)
C1 C2 C3 C4 -1.0(5)
C2 C3 C4 C5 -0.5(5)
C3 C4 C5 C6 1.0(6)
C4 C5 C6 C1 -0.1(5)
C2 C1 C6 C5 -1.4(5)
C7 C1 C6 C5 176.3(3)
C6 C1 C7 C11 -137.9(3)
C2 C1 C7 C11 39.8(4)
C6 C1 C7 C8 39.2(4)
C2 C1 C7 C8 -143.1(3)
C9 N1 C8 C7 1.1(5)
C11 C7 C8 N1 -0.7(5)
C1 C7 C8 N1 -178.0(3)
C8 N1 C9 C10 -0.1(5)
N1 C9 C10 C11 -1.3(5)
N1 C9 C10 C12 171.8(3)
C9 C10 C11 C7 1.7(4)
C12 C10 C11 C7 -171.6(3)
C8 C7 C11 C10 -0.8(4)
C1 C7 C11 C10 176.5(3)
C19 O1 C12 C10 172.1(2)
C19 O1 C12 C13 -68.1(3)
C11 C10 C12 O1 -155.6(3)
C9 C10 C12 O1 31.4(4)
C11 C10 C12 C13 85.6(3)
C9 C10 C12 C13 -87.5(3)
O1 C12 C13 C18 137.9(3)
C10 C12 C13 C18 -104.6(3)
O1 C12 C13 C14 -44.7(4)
C10 C12 C13 C14 72.8(3)
C18 C13 C14 C15 -0.3(5)
C12 C13 C14 C15 -177.7(3)
C13 C14 C15 C16 0.8(5)
C14 C15 C16 C17 -0.8(5)
C15 C16 C17 C18 0.4(5)
C16 C17 C18 C13 0.1(5)
C14 C13 C18 C17 -0.1(5)
C12 C13 C18 C17 177.3(3)
C12 O1 C19 O2 -13.0(4)
C12 O1 C19 C20 167.0(2)
O2 C19 C20 C25 12.7(5)
O1 C19 C20 C25 -167.3(3)
O2 C19 C20 C21 -169.3(3)
O1 C19 C20 C21 10.7(4)
C25 C20 C21 C22 -0.5(5)
C19 C20 C21 C22 -178.5(3)
C20 C21 C22 C23 0.9(5)
C21 C22 C23 C24 -0.5(5)
C21 C22 C23 Br1 179.0(2)
C22 C23 C24 C25 -0.2(5)
Br1 C23 C24 C25 -179.7(2)
C23 C24 C25 C20 0.6(5)
C21 C20 C25 C24 -0.2(5)
C19 C20 C25 C24 177.9(3)
